data_4028988
loop_
_publ_author_name
'Morrill, Louis C.'
'Smith, Samuel M.'
'Slawin, Alexandra M. Z.'
'Smith, Andrew D.'

_publ_section_title
;
 Isothiourea-mediated asymmetric functionalization of 3-alkenoic acids.
;
_journal_issue 4
_journal_name_full 'The Journal of organic chemistry'
_journal_page_first 1640
_journal_page_last 1655
_journal_paper_doi 10.1021/jo402591v
_journal_volume 79
_journal_year 2014
_chemical_formula_moiety 'C24 H21 N O3 S'
_chemical_formula_sum 'C24 H21 N O3 S'
_chemical_formula_weight 403.49
_space_group_IT_number 14
_symmetry_cell_setting monoclinic
_symmetry_Int_Tables_number 14
_symmetry_space_group_name_Hall '-P 2ybc'
_symmetry_space_group_name_H-M 'P 1 21/c 1'
_atom_sites_solution_hydrogens geom
_atom_sites_solution_primary direct
_atom_sites_solution_secondary difmap
_cell_angle_alpha 90.0000
_cell_angle_beta 114.931(7)
_cell_angle_gamma 90.0000
_cell_formula_units_Z 4
_cell_length_a 12.737(5)
_cell_length_b 16.582(5)
_cell_length_c 11.105(4)
_cell_measurement_reflns_used 4549
_cell_measurement_temperature 93
_cell_measurement_theta_max 25.35
_cell_measurement_theta_min 1.76
_cell_volume 2126.9(13)
_computing_cell_refinement 'CrystalClear-SM Expert 2.0 rc13'
_computing_data_collection 'CrystalClear-SM Expert 2.0 rc13 (Rigaku, 2009)'
_computing_data_reduction 'CrystalClear-SM Expert 2.0 rc13'
_computing_molecular_graphics 'CrystalStructure 4.0'
_computing_publication_material 'CrystalStructure 4.0 (Rigaku, 2010)'
_computing_structure_refinement 'SHELXL97 (Sheldrick, 2008)'
_computing_structure_solution 'SIR2004 (Burla, et al., 2005)'
_diffrn_ambient_temperature 93
_diffrn_detector_area_resol_mean 14.629
_diffrn_measured_fraction_theta_full 0.999
_diffrn_measured_fraction_theta_max 0.996
_diffrn_measurement_device_type 'Rigaku Mercury70'
_diffrn_measurement_method \w
_diffrn_radiation_type 'Mo K\a'
_diffrn_radiation_wavelength 0.71075
_diffrn_reflns_av_R_equivalents 0.0638
_diffrn_reflns_limit_h_max 15
_diffrn_reflns_limit_h_min -14
_diffrn_reflns_limit_k_max 18
_diffrn_reflns_limit_k_min -19
_diffrn_reflns_limit_l_max 13
_diffrn_reflns_limit_l_min -11
_diffrn_reflns_number 13404
_diffrn_reflns_theta_full 25.00
_diffrn_reflns_theta_max 25.35
_diffrn_standards_number 0
_exptl_absorpt_coefficient_mu 0.176
_exptl_absorpt_correction_T_max 0.996
_exptl_absorpt_correction_T_min 0.657
_exptl_absorpt_correction_type multi-scan
_exptl_absorpt_process_details 'REQAB (Rigaku, 1998)'
_exptl_crystal_colour colorless
_exptl_crystal_density_diffrn 1.260
_exptl_crystal_density_method 'not measured'
_exptl_crystal_description prism
_exptl_crystal_F_000 848.00
_exptl_crystal_size_max 0.120
_exptl_crystal_size_mid 0.020
_exptl_crystal_size_min 0.020
_refine_diff_density_max 0.390
_refine_diff_density_min -0.220
_refine_ls_extinction_method none
_refine_ls_goodness_of_fit_ref 0.923
_refine_ls_hydrogen_treatment constr
_refine_ls_number_parameters 262
_refine_ls_number_reflns 3878
_refine_ls_number_restraints 0
_refine_ls_R_factor_gt 0.0587
_refine_ls_shift/su_max 0.000
_refine_ls_structure_factor_coef Fsqd
_refine_ls_weighting_details 'w = 1/[\s^2^(Fo^2^)+(0.0731P)^2^+0.0000P] where P=(Fo^2^+2Fc^2^)/3'
_refine_ls_weighting_scheme calc
_refine_ls_wR_factor_ref 0.1679
_reflns_number_gt 1976
_reflns_number_total 3878
_reflns_threshold_expression F^2^>2.0\s(F^2^)
_cod_data_source_file jo402591v_si_002.cif
_cod_data_source_block 22
_cod_original_cell_volume 2126.8(13)
_cod_database_code 4028988

loop_
_symmetry_equiv_pos_site_id
_symmetry_equiv_pos_as_xyz
1 +X,+Y,+Z
2 -X,1/2+Y,1/2-Z
3 -X,-Y,-Z
4 +X,1/2-Y,1/2+Z

loop_
_atom_site_label
_atom_site_type_symbol
_atom_site_fract_x
_atom_site_fract_y
_atom_site_fract_z
_atom_site_U_iso_or_equiv
_atom_site_adp_type
_atom_site_occupancy
_atom_site_symmetry_multiplicity
_atom_site_calc_flag
_atom_site_refinement_flags
S1 S 0.37274(7) 0.21553(5) 0.94177(9) 0.0642(3) Uani 1.0 4 d .
O2 O 0.1160(3) 0.13232(16) 0.8453(3) 0.1065(10) Uani 1.0 4 d .
O4 O 0.3701(2) 0.18229(13) 1.0591(3) 0.0835(8) Uani 1.0 4 d .
O5 O 0.43910(18) 0.28563(11) 0.9467(3) 0.0744(7) Uani 1.0 4 d .
N1 N 0.2369(2) 0.23961(14) 0.8439(3) 0.0627(8) Uani 1.0 4 d .
C2 C 0.1349(3) 0.1940(3) 0.8027(4) 0.0744(10) Uani 1.0 4 d .
C3 C 0.0706(3) 0.2508(2) 0.6883(4) 0.0696(10) Uani 1.0 4 d .
C4 C 0.1884(3) 0.29678(17) 0.7309(3) 0.0592(9) Uani 1.0 4 d .
C5 C 0.4089(3) 0.13927(16) 0.8574(3) 0.0556(8) Uani 1.0 4 d .
C6 C 0.3853(3) 0.06032(19) 0.8739(4) 0.0758(10) Uani 1.0 4 d .
C7 C 0.4168(4) 0.0003(2) 0.8100(4) 0.0811(11) Uani 1.0 4 d .
C8 C 0.4726(3) 0.0173(2) 0.7304(4) 0.0689(10) Uani 1.0 4 d .
C9 C 0.4945(3) 0.0967(2) 0.7138(4) 0.0759(10) Uani 1.0 4 d .
C10 C 0.4634(3) 0.1579(2) 0.7762(4) 0.0705(10) Uani 1.0 4 d .
C11 C 0.5076(4) -0.0502(3) 0.6633(4) 0.0965(13) Uani 1.0 4 d .
C12 C 0.0188(4) 0.2102(3) 0.5564(4) 0.0878(12) Uani 1.0 4 d .
C13 C -0.0809(4) 0.2197(3) 0.4673(5) 0.0901(12) Uani 1.0 4 d .
C14 C -0.1364(3) 0.1814(3) 0.3343(4) 0.0732(10) Uani 1.0 4 d .
C15 C -0.1012(3) 0.1088(3) 0.3020(4) 0.0786(11) Uani 1.0 4 d .
C16 C -0.1539(4) 0.0791(3) 0.1727(5) 0.0891(12) Uani 1.0 4 d .
C17 C -0.2430(4) 0.1220(3) 0.0780(5) 0.0934(13) Uani 1.0 4 d .
C18 C -0.2790(4) 0.1924(3) 0.1107(5) 0.0967(13) Uani 1.0 4 d .
C19 C -0.2271(4) 0.2212(3) 0.2369(5) 0.0915(12) Uani 1.0 4 d .
C20 C 0.1867(3) 0.38397(17) 0.7657(4) 0.0579(8) Uani 1.0 4 d .
C21 C 0.1520(3) 0.4408(3) 0.6644(4) 0.0826(11) Uani 1.0 4 d .
C22 C 0.1404(4) 0.5205(3) 0.6918(6) 0.1063(15) Uani 1.0 4 d .
C23 C 0.1627(4) 0.5443(3) 0.8170(7) 0.1036(15) Uani 1.0 4 d .
C24 C 0.2002(3) 0.4898(3) 0.9193(5) 0.0851(12) Uani 1.0 4 d .
C25 C 0.2111(3) 0.40878(19) 0.8921(4) 0.0680(9) Uani 1.0 4 d .
H3 H 0.0122 0.2838 0.7046 0.0835 Uiso 1.0 4 calc R
H4 H 0.2229 0.2887 0.6659 0.0710 Uiso 1.0 4 calc R
H6 H 0.3474 0.0472 0.9290 0.0910 Uiso 1.0 4 calc R
H7 H 0.3995 -0.0542 0.8210 0.0973 Uiso 1.0 4 calc R
H9 H 0.5318 0.1097 0.6582 0.0911 Uiso 1.0 4 calc R
H10 H 0.4793 0.2124 0.7637 0.0846 Uiso 1.0 4 calc R
H11A H 0.5918 -0.0493 0.6926 0.1158 Uiso 1.0 4 calc R
H11B H 0.4692 -0.0429 0.5668 0.1158 Uiso 1.0 4 calc R
H11C H 0.4846 -0.1020 0.6869 0.1158 Uiso 1.0 4 calc R
H12 H 0.0669 0.1730 0.5381 0.1054 Uiso 1.0 4 calc R
H13 H -0.1280 0.2568 0.4875 0.1082 Uiso 1.0 4 calc R
H15 H -0.0407 0.0789 0.3684 0.0943 Uiso 1.0 4 calc R
H16 H -0.1286 0.0298 0.1502 0.1070 Uiso 1.0 4 calc R
H17 H -0.2794 0.1024 -0.0104 0.1121 Uiso 1.0 4 calc R
H18 H -0.3407 0.2217 0.0450 0.1161 Uiso 1.0 4 calc R
H19 H -0.2543 0.2701 0.2583 0.1098 Uiso 1.0 4 calc R
H21 H 0.1363 0.4247 0.5764 0.0991 Uiso 1.0 4 calc R
H22 H 0.1165 0.5591 0.6222 0.1276 Uiso 1.0 4 calc R
H23 H 0.1522 0.5991 0.8340 0.1243 Uiso 1.0 4 calc R
H24 H 0.2185 0.5069 1.0076 0.1022 Uiso 1.0 4 calc R
H25 H 0.2359 0.3705 0.9622 0.0816 Uiso 1.0 4 calc R

loop_
_atom_site_aniso_label
_atom_site_aniso_U_11
_atom_site_aniso_U_22
_atom_site_aniso_U_33
_atom_site_aniso_U_12
_atom_site_aniso_U_13
_atom_site_aniso_U_23
S1 0.0738(6) 0.0565(6) 0.0615(7) 0.0021(5) 0.0277(5) -0.0035(4)
O2 0.112(3) 0.0851(18) 0.127(3) -0.0290(16) 0.0540(19) 0.0147(17)
O4 0.121(2) 0.0796(15) 0.0602(17) 0.0111(14) 0.0477(15) 0.0056(13)
O5 0.0746(14) 0.0564(13) 0.0862(18) -0.0091(11) 0.0281(13) -0.0087(12)
N1 0.0624(15) 0.0507(14) 0.079(2) 0.0003(13) 0.0334(14) 0.0021(14)
C2 0.081(3) 0.065(3) 0.090(3) -0.011(2) 0.048(3) -0.015(3)
C3 0.066(2) 0.075(3) 0.070(3) -0.0099(19) 0.0315(18) -0.017(2)
C4 0.0623(19) 0.0607(19) 0.061(3) -0.0017(16) 0.0327(16) -0.0034(16)
C5 0.0622(18) 0.0525(18) 0.053(2) 0.0019(15) 0.0246(16) 0.0011(15)
C6 0.094(3) 0.059(2) 0.096(3) -0.0048(19) 0.060(3) -0.000(2)
C7 0.110(3) 0.052(2) 0.102(4) 0.0001(19) 0.064(3) -0.0048(19)
C8 0.079(3) 0.068(3) 0.060(3) 0.0225(19) 0.030(2) 0.0057(18)
C9 0.092(3) 0.078(3) 0.071(3) 0.013(2) 0.047(2) 0.009(2)
C10 0.085(3) 0.062(2) 0.067(3) 0.0058(18) 0.035(2) 0.0121(18)
C11 0.126(4) 0.091(3) 0.083(3) 0.037(3) 0.055(3) 0.002(3)
C12 0.072(3) 0.111(3) 0.085(3) -0.002(3) 0.037(3) -0.013(3)
C13 0.084(3) 0.105(3) 0.093(4) 0.002(3) 0.048(3) 0.000(3)
C14 0.061(2) 0.089(3) 0.070(3) -0.017(2) 0.028(2) -0.016(2)
C15 0.062(2) 0.087(3) 0.085(3) -0.009(2) 0.030(2) 0.004(3)
C16 0.088(3) 0.083(3) 0.110(4) -0.020(3) 0.054(3) -0.018(3)
C17 0.093(3) 0.108(4) 0.077(3) -0.042(3) 0.033(3) -0.017(3)
C18 0.076(3) 0.102(4) 0.098(4) -0.014(3) 0.023(3) 0.008(3)
C19 0.076(3) 0.090(3) 0.106(4) -0.008(3) 0.036(3) -0.009(3)
C20 0.0566(18) 0.0576(19) 0.061(3) 0.0015(16) 0.0257(16) 0.0010(17)
C21 0.094(3) 0.079(3) 0.071(3) 0.010(2) 0.031(2) 0.008(2)
C22 0.123(4) 0.071(3) 0.122(5) 0.021(3) 0.049(4) 0.025(3)
C23 0.103(4) 0.063(3) 0.145(5) 0.012(3) 0.053(4) -0.009(4)
C24 0.085(3) 0.075(3) 0.098(4) -0.003(3) 0.040(3) -0.023(3)
C25 0.071(2) 0.064(2) 0.070(3) 0.0020(17) 0.0305(18) -0.0031(18)

loop_
_atom_type_symbol
_atom_type_description
_atom_type_scat_dispersion_real
_atom_type_scat_dispersion_imag
_atom_type_scat_source
C C 0.0033 0.0016
;
International Tables for Crystallography
(1992, Vol. C, Tables 4.2.6.8 and 6.1.1.4)
;
H H 0.0000 0.0000
;
International Tables for Crystallography
(1992, Vol. C, Table 6.1.1.4)
;
N N 0.0061 0.0033
;
International Tables for Crystallography
(1992, Vol. C, Tables 4.2.6.8 and 6.1.1.4)
;
O O 0.0106 0.0060
;
International Tables for Crystallography
(1992, Vol. C, Tables 4.2.6.8 and 6.1.1.4)
;
S S 0.1246 0.1234
;
International Tables for Crystallography
(1992, Vol. C, Tables 4.2.6.8 and 6.1.1.4)
;

loop_
_geom_angle_atom_site_label_1
_geom_angle_atom_site_label_2
_geom_angle_atom_site_label_3
_geom_angle
_geom_angle_publ_flag
O4 S1 O5 121.42(15) yes
O4 S1 N1 105.75(17) yes
O4 S1 C5 108.82(16) yes
O5 S1 N1 105.50(13) yes
O5 S1 C5 108.97(17) yes
N1 S1 C5 105.15(14) yes
S1 N1 C2 130.6(3) yes
S1 N1 C4 130.9(3) yes
C2 N1 C4 94.0(3) yes
O2 C2 N1 130.3(3) yes
O2 C2 C3 137.5(4) yes
N1 C2 C3 92.2(3) yes
C2 C3 C4 86.5(3) yes
C2 C3 C12 113.8(3) yes
C4 C3 C12 119.2(4) yes
N1 C4 C3 87.0(3) yes
N1 C4 C20 116.4(3) yes
C3 C4 C20 115.6(3) yes
S1 C5 C6 119.8(4) yes
S1 C5 C10 120.4(3) yes
C6 C5 C10 119.8(4) yes
C5 C6 C7 119.5(5) yes
C6 C7 C8 121.6(4) yes
C7 C8 C9 118.1(4) yes
C7 C8 C11 120.3(4) yes
C9 C8 C11 121.6(4) yes
C8 C9 C10 121.4(5) yes
C5 C10 C9 119.5(4) yes
C3 C12 C13 127.2(5) yes
C12 C13 C14 129.4(5) yes
C13 C14 C15 124.0(3) yes
C13 C14 C19 117.9(4) yes
C15 C14 C19 118.1(4) yes
C14 C15 C16 120.4(4) yes
C15 C16 C17 119.2(5) yes
C16 C17 C18 120.2(5) yes
C17 C18 C19 120.4(4) yes
C14 C19 C18 121.6(5) yes
C4 C20 C21 118.7(4) yes
C4 C20 C25 122.2(3) yes
C21 C20 C25 118.9(3) yes
C20 C21 C22 120.0(5) yes
C21 C22 C23 120.7(5) yes
C22 C23 C24 120.5(4) yes
C23 C24 C25 119.1(5) yes
C20 C25 C24 120.8(4) yes
C2 C3 H3 111.682 no
C4 C3 H3 111.681 no
C12 C3 H3 111.688 no
N1 C4 H4 111.893 no
C3 C4 H4 111.896 no
C20 C4 H4 111.887 no
C5 C6 H6 120.236 no
C7 C6 H6 120.217 no
C6 C7 H7 119.195 no
C8 C7 H7 119.196 no
C8 C9 H9 119.304 no
C10 C9 H9 119.290 no
C5 C10 H10 120.235 no
C9 C10 H10 120.233 no
C8 C11 H11A 109.465 no
C8 C11 H11B 109.476 no
C8 C11 H11C 109.475 no
H11A C11 H11B 109.466 no
H11A C11 H11C 109.470 no
H11B C11 H11C 109.475 no
C3 C12 H12 116.411 no
C13 C12 H12 116.405 no
C12 C13 H13 115.318 no
C14 C13 H13 115.320 no
C14 C15 H15 119.778 no
C16 C15 H15 119.777 no
C15 C16 H16 120.389 no
C17 C16 H16 120.391 no
C16 C17 H17 119.891 no
C18 C17 H17 119.898 no
C17 C18 H18 119.822 no
C19 C18 H18 119.820 no
C14 C19 H19 119.179 no
C18 C19 H19 119.174 no
C20 C21 H21 120.015 no
C22 C21 H21 120.018 no
C21 C22 H22 119.670 no
C23 C22 H22 119.668 no
C22 C23 H23 119.750 no
C24 C23 H23 119.737 no
C23 C24 H24 120.449 no
C25 C24 H24 120.462 no
C20 C25 H25 119.609 no
C24 C25 H25 119.615 no

loop_
_geom_bond_atom_site_label_1
_geom_bond_atom_site_label_2
_geom_bond_distance
_geom_bond_publ_flag
S1 O4 1.428(3) yes
S1 O5 1.425(3) yes
S1 N1 1.658(3) yes
S1 C5 1.747(4) yes
O2 C2 1.194(5) yes
N1 C2 1.402(5) yes
N1 C4 1.484(4) yes
C2 C3 1.514(5) yes
C3 C4 1.568(5) yes
C3 C12 1.490(6) yes
C4 C20 1.499(5) yes
C5 C6 1.373(5) yes
C5 C10 1.385(6) yes
C6 C7 1.377(6) yes
C7 C8 1.377(7) yes
C8 C9 1.374(5) yes
C8 C11 1.512(6) yes
C9 C10 1.376(6) yes
C12 C13 1.247(5) yes
C13 C14 1.484(6) yes
C14 C15 1.384(6) yes
C14 C19 1.374(5) yes
C15 C16 1.393(7) yes
C16 C17 1.376(6) yes
C17 C18 1.358(8) yes
C18 C19 1.359(7) yes
C20 C21 1.389(5) yes
C20 C25 1.367(6) yes
C21 C22 1.377(6) yes
C22 C23 1.355(10) yes
C23 C24 1.370(7) yes
C24 C25 1.397(6) yes
C3 H3 1.000 no
C4 H4 1.000 no
C6 H6 0.950 no
C7 H7 0.950 no
C9 H9 0.950 no
C10 H10 0.950 no
C11 H11A 0.980 no
C11 H11B 0.980 no
C11 H11C 0.980 no
C12 H12 0.950 no
C13 H13 0.950 no
C15 H15 0.950 no
C16 H16 0.950 no
C17 H17 0.950 no
C18 H18 0.950 no
C19 H19 0.950 no
C21 H21 0.950 no
C22 H22 0.950 no
C23 H23 0.950 no
C24 H24 0.950 no
C25 H25 0.950 no

loop_
_geom_contact_atom_site_label_1
_geom_contact_atom_site_label_2
_geom_contact_distance
_geom_contact_publ_flag
_geom_contact_site_symmetry_2
S1 O2 3.285(3) no .
O2 O4 3.213(4) no .
O2 C4 3.300(5) no .
O2 C6 3.518(5) no .
O2 C12 3.185(6) no .
O4 C2 3.151(4) no .
O4 C6 2.948(5) no .
O5 C4 3.086(4) no .
O5 C10 2.943(5) no .
O5 C20 3.404(4) no .
O5 C25 3.389(4) no .
N1 C6 3.463(5) no .
N1 C10 3.544(6) no .
N1 C12 3.267(5) no .
N1 C25 2.900(5) no .
C2 C5 3.404(6) no .
C2 C20 3.279(5) no .
C3 C21 3.362(6) no .
C3 C25 3.431(5) no .
C5 C8 2.775(5) no .
C6 C9 2.746(7) no .
C7 C10 2.740(5) no .
C12 C15 3.084(6) no .
C14 C17 2.767(6) no .
C15 C18 2.740(6) no .
C16 C19 2.738(7) no .
C20 C23 2.762(6) no .
C21 C24 2.754(7) no .
C22 C25 2.738(7) no .
O2 C16 3.556(5) no 3_556
O2 C21 3.587(6) no 4_555
O2 C23 3.548(5) no 2_546
O4 C4 3.584(5) no 4_555
O4 C10 3.440(4) no 4_555
O4 C11 3.561(5) no 3_657
O5 C9 3.367(5) no 4_555
O5 C11 3.173(5) no 2_656
C4 O4 3.584(5) no 4_554
C6 C7 3.497(5) no 3_657
C7 C6 3.497(5) no 3_657
C7 C17 3.589(7) no 3_556
C9 O5 3.367(5) no 4_554
C10 O4 3.440(4) no 4_554
C11 O4 3.561(5) no 3_657
C11 O5 3.173(5) no 2_646
C16 O2 3.556(5) no 3_556
C17 C7 3.589(7) no 3_556
C21 O2 3.587(6) no 4_554
C23 O2 3.548(5) no 2_556
S1 H4 3.0939 no .
S1 H6 2.8066 no .
S1 H10 2.8318 no .
S1 H25 3.1664 no .
O2 H3 2.9592 no .
O2 H6 3.0395 no .
O2 H12 3.2688 no .
O4 H6 2.6151 no .
O4 H25 3.5026 no .
O5 H4 3.1735 no .
O5 H10 2.5972 no .
O5 H25 3.0143 no .
N1 H3 2.7179 no .
N1 H6 3.4547 no .
N1 H10 3.5851 no .
N1 H12 3.3528 no .
N1 H25 2.5393 no .
C2 H4 2.7320 no .
C2 H6 3.4674 no .
C2 H12 2.7122 no .
C2 H25 3.3810 no .
C3 H13 2.5748 no .
C3 H21 3.3826 no .
C3 H25 3.4961 no .
C4 H12 2.8982 no .
C4 H21 2.6322 no .
C4 H25 2.6732 no .
C5 H4 3.4688 no .
C5 H7 3.2294 no .
C5 H9 3.2410 no .
C6 H10 3.2447 no .
C7 H9 3.2191 no .
C7 H11A 3.1292 no .
C7 H11B 3.1264 no .
C7 H11C 2.5471 no .
C8 H6 3.2577 no .
C8 H10 3.2535 no .
C9 H7 3.2180 no .
C9 H11A 2.7746 no .
C9 H11B 2.7725 no .
C9 H11C 3.3071 no .
C10 H4 3.5260 no .
C10 H6 3.2464 no .
C11 H7 2.6463 no .
C11 H9 2.6721 no .
C12 H4 2.6962 no .
C12 H15 2.8876 no .
C13 H3 2.6163 no .
C13 H15 2.7182 no .
C13 H19 2.5779 no .
C14 H12 2.6279 no .
C14 H16 3.2686 no .
C14 H18 3.2392 no .
C15 H12 2.8040 no .
C15 H13 3.3130 no .
C15 H17 3.2497 no .
C15 H19 3.2248 no .
C16 H18 3.2280 no .
C17 H15 3.2464 no .
C17 H19 3.2091 no .
C18 H16 3.2287 no .
C19 H13 2.5926 no .
C19 H15 3.2269 no .
C19 H17 3.2139 no .
C20 H3 2.6249 no .
C20 H22 3.2514 no .
C20 H24 3.2583 no .
C21 H3 3.2889 no .
C21 H4 2.6761 no .
C21 H23 3.2300 no .
C21 H25 3.2338 no .
C22 H24 3.2242 no .
C23 H21 3.2286 no .
C23 H25 3.2413 no .
C24 H22 3.2216 no .
C25 H3 3.2563 no .
C25 H4 3.2573 no .
C25 H21 3.2329 no .
C25 H23 3.2457 no .
H3 H4 2.8924 no .
H3 H12 2.8921 no .
H3 H13 2.3608 no .
H3 H21 3.4473 no .
H3 H25 3.3905 no .
H4 H10 3.2336 no .
H4 H12 2.6961 no .
H4 H21 2.5233 no .
H4 H25 3.4978 no .
H6 H7 2.3180 no .
H7 H11A 3.3137 no .
H7 H11B 3.3029 no .
H7 H11C 2.3197 no .
H9 H10 2.3195 no .
H9 H11A 2.7264 no .
H9 H11B 2.7175 no .
H9 H11C 3.5993 no .
H12 H13 2.6893 no .
H12 H15 2.3847 no .
H13 H15 3.5945 no .
H13 H19 2.3797 no .
H15 H16 2.3456 no .
H16 H17 2.3304 no .
H17 H18 2.3040 no .
H18 H19 2.2949 no .
H21 H22 2.3228 no .
H22 H23 2.2970 no .
H23 H24 2.3232 no .
H24 H25 2.3478 no .
S1 H10 3.4581 no 4_555
S1 H18 3.3346 no 1_656
O2 H4 3.4861 no 4_555
O2 H16 2.6919 no 3_556
O2 H21 2.6430 no 4_555
O2 H22 3.3567 no 2_546
O2 H23 3.1944 no 2_546
O4 H4 2.6512 no 4_555
O4 H7 3.4056 no 3_657
O4 H10 2.7348 no 4_555
O4 H11A 3.4025 no 3_657
O4 H11C 2.9580 no 3_657
O4 H21 3.5414 no 4_555
O5 H9 2.7532 no 4_555
O5 H10 3.3365 no 4_555
O5 H11A 3.0872 no 2_656
O5 H11B 3.1018 no 2_656
O5 H11C 2.7989 no 2_656
O5 H18 2.7569 no 1_656
C5 H18 3.2829 no 1_656
C6 H7 3.3426 no 3_657
C6 H16 3.5003 no 3_556
C7 H6 3.2716 no 3_657
C7 H24 3.2431 no 4_554
C8 H17 3.5472 no 1_656
C8 H24 3.1635 no 4_554
C9 H11B 3.4551 no 3_656
C9 H17 3.2006 no 1_656
C9 H25 3.3457 no 4_554
C10 H17 3.2625 no 1_656
C10 H18 3.1585 no 1_656
C10 H25 3.5017 no 4_554
C11 H9 3.5295 no 3_656
C11 H11B 3.1027 no 3_656
C11 H24 3.4195 no 4_554
C12 H23 3.4425 no 2_546
C13 H3 3.5826 no 4_554
C13 H23 3.3735 no 2_546
C14 H3 2.8794 no 4_554
C15 H3 2.7835 no 4_554
C15 H7 3.5700 no 3_556
C15 H24 3.4962 no 2_546
C16 H3 3.0232 no 4_554
C16 H6 3.0642 no 3_556
C16 H7 3.1852 no 3_556
C16 H13 3.5102 no 4_554
C16 H22 3.5184 no 2_545
C17 H3 3.3355 no 4_554
C17 H6 3.0925 no 3_556
C17 H7 2.8949 no 3_556
C17 H13 2.9045 no 4_554
C17 H22 3.4136 no 2_545
C18 H3 3.4256 no 4_554
C18 H7 3.0277 no 3_556
C18 H13 2.9150 no 4_554
C19 H3 3.2169 no 4_554
C19 H7 3.4228 no 3_556
C19 H13 3.5138 no 4_554
C19 H23 3.3218 no 3_566
C20 H11A 2.8809 no 2_656
C20 H15 3.5856 no 4_555
C21 H11A 2.9719 no 2_656
C21 H16 3.5442 no 4_555
C21 H22 3.5563 no 3_566
C22 H11A 3.3066 no 2_656
C22 H16 3.3632 no 4_555
C22 H17 3.4708 no 2_555
C23 H11A 3.5326 no 2_656
C23 H15 3.5294 no 4_555
C23 H16 3.5934 no 4_555
C23 H19 3.5151 no 3_566
C24 H11A 3.4293 no 2_656
C24 H11B 3.2350 no 4_555
C24 H15 3.0939 no 4_555
C25 H11A 3.1081 no 2_656
C25 H12 3.2182 no 4_555
C25 H15 3.1129 no 4_555
H3 C13 3.5826 no 4_555
H3 C14 2.8794 no 4_555
H3 C15 2.7835 no 4_555
H3 C16 3.0232 no 4_555
H3 C17 3.3355 no 4_555
H3 C18 3.4256 no 4_555
H3 C19 3.2169 no 4_555
H3 H12 3.5417 no 4_555
H3 H15 3.1587 no 4_555
H3 H16 3.4965 no 4_555
H4 O2 3.4861 no 4_554
H4 O4 2.6512 no 4_554
H4 H11A 3.4830 no 2_656
H4 H25 3.5252 no 4_554
H6 C7 3.2716 no 3_657
H6 C16 3.0642 no 3_556
H6 C17 3.0925 no 3_556
H6 H7 3.2503 no 3_657
H6 H16 2.8467 no 3_556
H6 H17 2.8950 no 3_556
H7 O4 3.4056 no 3_657
H7 C6 3.3426 no 3_657
H7 C15 3.5700 no 3_556
H7 C16 3.1852 no 3_556
H7 C17 2.8949 no 3_556
H7 C18 3.0277 no 3_556
H7 C19 3.4228 no 3_556
H7 H6 3.2503 no 3_657
H7 H17 3.1803 no 3_556
H7 H18 3.3807 no 3_556
H7 H24 3.3587 no 4_554
H9 O5 2.7532 no 4_554
H9 C11 3.5295 no 3_656
H9 H11B 2.7278 no 3_656
H9 H17 3.4470 no 1_656
H9 H19 3.1745 no 4_655
H9 H25 3.4833 no 4_554
H10 S1 3.4581 no 4_554
H10 O4 2.7348 no 4_554
H10 O5 3.3365 no 4_554
H10 H11C 3.1250 no 2_656
H10 H17 3.5450 no 1_656
H10 H18 3.0004 no 1_656
H10 H19 3.4312 no 4_655
H11A O4 3.4025 no 3_657
H11A O5 3.0872 no 2_646
H11A C20 2.8809 no 2_646
H11A C21 2.9719 no 2_646
H11A C22 3.3066 no 2_646
H11A C23 3.5326 no 2_646
H11A C24 3.4293 no 2_646
H11A C25 3.1081 no 2_646
H11A H4 3.4830 no 2_646
H11A H11B 3.0571 no 3_656
H11A H21 3.3581 no 2_646
H11A H25 3.5680 no 2_646
H11B O5 3.1018 no 2_646
H11B C9 3.4551 no 3_656
H11B C11 3.1027 no 3_656
H11B C24 3.2350 no 4_554
H11B H9 2.7278 no 3_656
H11B H11A 3.0571 no 3_656
H11B H11B 2.4115 no 3_656
H11B H24 3.0352 no 4_554
H11C O4 2.9580 no 3_657
H11C O5 2.7989 no 2_646
H11C H10 3.1250 no 2_646
H11C H24 3.4996 no 4_554
H12 C25 3.2182 no 4_554
H12 H3 3.5417 no 4_554
H12 H25 2.7184 no 4_554
H13 C16 3.5102 no 4_555
H13 C17 2.9045 no 4_555
H13 C18 2.9150 no 4_555
H13 C19 3.5138 no 4_555
H13 H17 3.0352 no 4_555
H13 H18 3.0549 no 4_555
H13 H22 3.3134 no 3_566
H13 H23 3.3724 no 2_546
H15 C20 3.5856 no 4_554
H15 C23 3.5294 no 4_554
H15 C24 3.0939 no 4_554
H15 C25 3.1129 no 4_554
H15 H3 3.1587 no 4_554
H15 H24 3.3293 no 2_546
H15 H24 3.3190 no 4_554
H15 H25 3.3324 no 4_554
H16 O2 2.6919 no 3_556
H16 C6 3.5003 no 3_556
H16 C21 3.5442 no 4_554
H16 C22 3.3632 no 4_554
H16 C23 3.5934 no 4_554
H16 H3 3.4965 no 4_554
H16 H6 2.8467 no 3_556
H16 H21 3.0275 no 2_545
H16 H22 3.1313 no 2_545
H16 H22 3.5821 no 4_554
H17 C8 3.5472 no 1_454
H17 C9 3.2006 no 1_454
H17 C10 3.2625 no 1_454
H17 C22 3.4708 no 2_545
H17 H6 2.8950 no 3_556
H17 H7 3.1803 no 3_556
H17 H9 3.4470 no 1_454
H17 H10 3.5450 no 1_454
H17 H13 3.0352 no 4_554
H17 H19 3.4442 no 4_554
H17 H22 2.9216 no 2_545
H18 S1 3.3346 no 1_454
H18 O5 2.7569 no 1_454
H18 C5 3.2829 no 1_454
H18 C10 3.1585 no 1_454
H18 H7 3.3807 no 3_556
H18 H10 3.0004 no 1_454
H18 H13 3.0549 no 4_554
H19 C23 3.5151 no 3_566
H19 H9 3.1745 no 4_454
H19 H10 3.4312 no 4_454
H19 H17 3.4442 no 4_555
H19 H22 3.3012 no 3_566
H19 H23 2.9260 no 3_566
H21 O2 2.6430 no 4_554
H21 O4 3.5414 no 4_554
H21 H11A 3.3581 no 2_656
H21 H16 3.0275 no 2_555
H21 H22 3.0513 no 3_566
H22 O2 3.3567 no 2_556
H22 C16 3.5184 no 2_555
H22 C17 3.4136 no 2_555
H22 C21 3.5563 no 3_566
H22 H13 3.3134 no 3_566
H22 H16 3.1313 no 2_555
H22 H16 3.5821 no 4_555
H22 H17 2.9216 no 2_555
H22 H19 3.3012 no 3_566
H22 H21 3.0513 no 3_566
H23 O2 3.1944 no 2_556
H23 C12 3.4425 no 2_556
H23 C13 3.3735 no 2_556
H23 C19 3.3218 no 3_566
H23 H13 3.3724 no 2_556
H23 H19 2.9260 no 3_566
H24 C7 3.2431 no 4_555
H24 C8 3.1635 no 4_555
H24 C11 3.4195 no 4_555
H24 C15 3.4962 no 2_556
H24 H7 3.3587 no 4_555
H24 H11B 3.0352 no 4_555
H24 H11C 3.4996 no 4_555
H24 H15 3.3293 no 2_556
H24 H15 3.3190 no 4_555
H25 C9 3.3457 no 4_555
H25 C10 3.5017 no 4_555
H25 H4 3.5252 no 4_555
H25 H9 3.4833 no 4_555
H25 H11A 3.5680 no 2_656
H25 H12 2.7184 no 4_555
H25 H15 3.3324 no 4_555

loop_
_geom_torsion_atom_site_label_1
_geom_torsion_atom_site_label_2
_geom_torsion_atom_site_label_3
_geom_torsion_atom_site_label_4
_geom_torsion
_geom_torsion_publ_flag
O4 S1 N1 C2 -50.8(3) no
O4 S1 N1 C4 159.1(3) no
O4 S1 C5 C6 25.7(3) no
O4 S1 C5 C10 -153.03(18) no
O5 S1 N1 C2 179.3(3) no
O5 S1 N1 C4 29.2(3) no
O5 S1 C5 C6 160.04(17) no
O5 S1 C5 C10 -18.6(3) no
N1 S1 C5 C6 -87.3(2) no
N1 S1 C5 C10 94.1(2) no
C5 S1 N1 C2 64.2(4) no
C5 S1 N1 C4 -85.9(3) no
S1 N1 C2 O2 15.6(8) no
S1 N1 C2 C3 -161.9(3) no
S1 N1 C4 C3 161.6(3) no
S1 N1 C4 C20 -81.2(4) no
C2 N1 C4 C3 3.9(3) no
C2 N1 C4 C20 121.1(3) no
C4 N1 C2 O2 173.4(5) no
C4 N1 C2 C3 -4.0(3) no
O2 C2 C3 C4 -173.3(6) no
O2 C2 C3 C12 -52.8(8) no
N1 C2 C3 C4 3.8(3) no
N1 C2 C3 C12 124.3(3) no
C2 C3 C4 N1 -3.6(3) no
C2 C3 C4 C20 -121.6(3) no
C2 C3 C12 C13 134.4(5) no
C4 C3 C12 C13 -125.9(5) no
C12 C3 C4 N1 -119.0(3) no
C12 C3 C4 C20 123.1(4) no
N1 C4 C20 C21 174.3(3) no
N1 C4 C20 C25 -9.9(5) no
C3 C4 C20 C21 -85.7(4) no
C3 C4 C20 C25 90.1(4) no
S1 C5 C6 C7 -178.28(18) no
S1 C5 C10 C9 178.01(17) no
C6 C5 C10 C9 -0.7(4) no
C10 C5 C6 C7 0.4(4) no
C5 C6 C7 C8 0.6(5) no
C6 C7 C8 C9 -1.3(5) no
C6 C7 C8 C11 179.1(3) no
C7 C8 C9 C10 1.1(5) no
C11 C8 C9 C10 -179.4(3) no
C8 C9 C10 C5 -0.1(5) no
C3 C12 C13 C14 179.5(4) no
C12 C13 C14 C15 22.7(8) no
C12 C13 C14 C19 -156.2(5) no
C13 C14 C15 C16 -176.4(4) no
C13 C14 C19 C18 176.6(4) no
C15 C14 C19 C18 -2.4(7) no
C19 C14 C15 C16 2.5(7) no
C14 C15 C16 C17 -1.3(7) no
C15 C16 C17 C18 -0.1(8) no
C16 C17 C18 C19 0.2(8) no
C17 C18 C19 C14 1.0(8) no
C4 C20 C21 C22 174.6(3) no
C4 C20 C25 C24 -175.1(3) no
C21 C20 C25 C24 0.7(5) no
C25 C20 C21 C22 -1.3(5) no
C20 C21 C22 C23 0.1(7) no
C21 C22 C23 C24 1.7(7) no
C22 C23 C24 C25 -2.3(7) no
C23 C24 C25 C20 1.1(6) no
